data_1004084
loop_
_publ_author_name
'Bettahar, N'
'Conflant, P'
'Abraham, F'
'Thomas, D'

_publ_section_title
;
Pb~2~ Pt O~4~. A new platinum-lead oxide with edge-shared Pt O~6~
octahedral chains
;
_journal_coden_ASTM JSSCBI
_journal_name_full 'Journal of Solid State Chemistry'
_journal_page_first 85
_journal_page_last 90
_journal_paper_doi 10.1016/0022-4596(87)90342-2
_journal_volume 67
_journal_year 1987
_chemical_formula_structural 'Pb2 Pt O4'
_chemical_formula_sum 'O4 Pb2 Pt'
_chemical_name_systematic 'Dilead platinum oxide'
_space_group_IT_number 55
_symmetry_cell_setting orthorhombic
_symmetry_Int_Tables_number 55
_symmetry_space_group_name_Hall '-P 2 2ab'
_symmetry_space_group_name_H-M 'P b a m'
_cell_angle_alpha 90
_cell_angle_beta 90
_cell_angle_gamma 90
_cell_formula_units_Z 4
_cell_length_a 9.115(4)
_cell_length_b 7.941(4)
_cell_length_c 6.306(4)
_cell_volume 456.4
_exptl_crystal_density_meas 9.79
_refine_ls_R_factor_all 0.049
_cod_database_code 1004084

loop_
_symmetry_equiv_pos_as_xyz
x,y,z
-x,-y,z
1/2+x,1/2-y,-z
1/2-x,1/2+y,-z
-x,-y,-z
x,y,-z
1/2-x,1/2+y,z
1/2+x,1/2-y,z

loop_
_atom_site_label
_atom_site_type_symbol
_atom_site_symmetry_multiplicity
_atom_site_Wyckoff_symbol
_atom_site_fract_x
_atom_site_fract_y
_atom_site_fract_z
_atom_site_occupancy
_atom_site_attached_hydrogens
_atom_site_calc_flag
Pb1 Pb2+ 4 g 0.3273(1) 0.1093(1) 0. 1. 0 d
Pb2 Pb2+ 4 h 0.8435(1) 0.6399(1) 0.5 1. 0 d
Pt1 Pt4+ 4 e 0. 0. 0.2510(2) 1. 0 d
O1 O2- 8 i 0.169(2) 0.168(2) 0.247(3) 1. 0 d
O2 O2- 4 h -0.092(2) 0.129(3) 0.5 1. 0 d
O3 O2- 4 g -0.110(3) 0.110(3) 0. 1. 0 d

loop_
_atom_type_symbol
_atom_type_oxidation_number
Pb2+ 2.000
Pt4+ 4.000
O2- -2.000
